data_7201703
loop_
_publ_author_name
'Dobrzycki, Lukasz'
'Wo\'zniak, Krzysztof'

_publ_section_title
;
 Inorganic--organic hybrid salts of diaminobenzenes and related cations
;
_journal_issue 5
_journal_name_full CrystEngComm
_journal_page_first 577
_journal_paper_doi 10.1039/b713261a
_journal_volume 10
_journal_year 2008
_chemical_formula_sum 'C8 H14 Cl10 Hg4 N2 O'
_chemical_formula_weight 1311.07
_chemical_name_systematic
;
?
;
_space_group_IT_number 14
_symmetry_cell_setting monoclinic
_symmetry_space_group_name_Hall '-P 2ybc'
_symmetry_space_group_name_H-M 'P 1 21/c 1'
_atom_sites_solution_hydrogens geom
_atom_sites_solution_primary direct
_atom_sites_solution_secondary difmap
_audit_creation_method SHELXL-97
_cell_angle_alpha 90.00
_cell_angle_beta 107.754(11)
_cell_angle_gamma 90.00
_cell_formula_units_Z 4
_cell_length_a 11.0672(11)
_cell_length_b 19.9418(15)
_cell_length_c 11.9459(17)
_cell_measurement_temperature 293(2)
_cell_volume 2510.9(5)
_computing_cell_refinement
;
CrysAlis RED, Oxford Diffraction Ltd.,
Version 1.171.28cycle2 beta (release 25-10-2005 CrysAlis171 .NET)
(compiled Oct 25 2005,08:50:05)
;
_computing_data_collection
;
CrysAlis CCD, Oxford Diffraction Ltd.,
Version 1.171.28cycle2 beta (release 25-10-2005 CrysAlis171 .NET)
(compiled Oct 25 2005,08:50:05)
;
_computing_data_reduction
;
CrysAlis RED, Oxford Diffraction Ltd.,
Version 1.171.28cycle2 beta (release 25-10-2005 CrysAlis171 .NET)
(compiled Oct 25 2005,08:50:05)
;
_computing_molecular_graphics Diamond
_computing_publication_material SHELXTL-97
_computing_structure_refinement 'SHELXL-97 (Sheldrick, 1997)'
_computing_structure_solution 'SHELXS-97 (Sheldrick, 1990)'
_diffrn_ambient_temperature 293(2)
_diffrn_detector_area_resol_mean 8.6479
_diffrn_measured_fraction_theta_full 0.986
_diffrn_measured_fraction_theta_max 0.986
_diffrn_measurement_device_type KM4CCD
_diffrn_measurement_method 'omega scan'
_diffrn_radiation_monochromator graphite
_diffrn_radiation_source 'fine-focus sealed tube'
_diffrn_radiation_type MoK\a
_diffrn_radiation_wavelength 0.71073
_diffrn_reflns_av_R_equivalents 0.0677
_diffrn_reflns_av_sigmaI/netI 0.0674
_diffrn_reflns_limit_h_max 15
_diffrn_reflns_limit_h_min -14
_diffrn_reflns_limit_k_max 28
_diffrn_reflns_limit_k_min -24
_diffrn_reflns_limit_l_max 16
_diffrn_reflns_limit_l_min -16
_diffrn_reflns_number 39980
_diffrn_reflns_theta_full 30.00
_diffrn_reflns_theta_max 30.00
_diffrn_reflns_theta_min 2.72
_diffrn_standards_decay_% 2
_diffrn_standards_number '1 frame'
_exptl_absorpt_coefficient_mu 25.449
_exptl_absorpt_correction_T_max 0.31
_exptl_absorpt_correction_T_min 0.01
_exptl_absorpt_correction_type analytical
_exptl_absorpt_process_details
;
CrysAlis RED, Oxford Diffraction Ltd.,
Version 1.171.28cycle2 beta (release 25-10-2005 CrysAlis171 .NET)
(compiled Oct 25 2005,08:50:05)
Analytical numeric absorption correction using a multifaceted crystal
model based on expressions derived by R.C. Clark & J.S. Reid.
;
_exptl_crystal_colour colourless
_exptl_crystal_density_diffrn 3.468
_exptl_crystal_density_method 'not measured'
_exptl_crystal_description prismatic
_exptl_crystal_F_000 2296
_exptl_crystal_size_max 0.43
_exptl_crystal_size_mid 0.28
_exptl_crystal_size_min 0.05
_refine_diff_density_max 1.402
_refine_diff_density_min -2.020
_refine_diff_density_rms 0.261
_refine_ls_extinction_coef 0.00073(3)
_refine_ls_extinction_expression Fc^*^=kFc[1+0.001xFc^2^\l^3^/sin(2\q)]^-1/4^
_refine_ls_extinction_method SHELXL
_refine_ls_goodness_of_fit_ref 0.914
_refine_ls_hydrogen_treatment constr
_refine_ls_matrix_type full
_refine_ls_number_parameters 230
_refine_ls_number_reflns 7225
_refine_ls_number_restraints 0
_refine_ls_restrained_S_all 0.914
_refine_ls_R_factor_all 0.0831
_refine_ls_R_factor_gt 0.0287
_refine_ls_shift/su_max 0.002
_refine_ls_shift/su_mean 0.000
_refine_ls_structure_factor_coef Fsqd
_refine_ls_weighting_details 'calc w=1/[\s^2^(Fo^2^)+(0.0274P)^2^+0.0000P] where P=(Fo^2^+2Fc^2^)/3'
_refine_ls_weighting_scheme calc
_refine_ls_wR_factor_gt 0.0521
_refine_ls_wR_factor_ref 0.0655
_reflns_number_gt 3998
_reflns_number_total 7225
_reflns_threshold_expression >2sigma(I)
_cod_data_source_file b713261a.txt
_cod_data_source_block 2+Hg4Cl10+H2O
_cod_depositor_comments
;
The following automatic conversions were performed:
'_symmetry_cell_setting' value 'Monoclinic' changed to 'monoclinic'
according to '/home/saulius/struct/CIF-dictionaries/cif_core.dic'
dictionary named 'cif_core.dic' version 2.4.1 from 2010-06-29.

Automatic conversion script
Id: cif_fix_enum 1527 2010-12-29 10:47:43Z saulius 
;
_cod_original_sg_symbol_H-M P2(1)/c
_cod_database_code 7201703

loop_
_symmetry_equiv_pos_as_xyz
'x, y, z'
'-x, y+1/2, -z+1/2'
'-x, -y, -z'
'x, -y-1/2, z-1/2'

loop_
_atom_site_label
_atom_site_type_symbol
_atom_site_fract_x
_atom_site_fract_y
_atom_site_fract_z
_atom_site_U_iso_or_equiv
_atom_site_adp_type
_atom_site_occupancy
_atom_site_symmetry_multiplicity
_atom_site_calc_flag
_atom_site_refinement_flags
_atom_site_disorder_assembly
_atom_site_disorder_group
Hg1 Hg 0.21764(3) 0.582968(12) 0.40352(3) 0.04742(9) Uani 1 1 d . . .
Hg2 Hg 0.51747(3) 0.519884(12) 0.69954(3) 0.04757(9) Uani 1 1 d . . .
Hg3 Hg 0.13693(3) 0.474119(12) 0.67255(3) 0.04881(9) Uani 1 1 d . . .
Hg4 Hg 0.17344(3) 0.521219(13) 1.01334(3) 0.05264(9) Uani 1 1 d . . .
Cl1 Cl 0.2925(2) 0.47574(8) 0.46241(16) 0.0491(5) Uani 1 1 d . . .
Cl2 Cl 0.16562(19) 0.69443(7) 0.36287(15) 0.0472(5) Uani 1 1 d . . .
Cl3 Cl 0.5981(2) 0.41287(8) 0.74748(17) 0.0510(5) Uani 1 1 d . . .
Cl4 Cl 0.45689(19) 0.62559(8) 0.62372(15) 0.0456(4) Uani 1 1 d . . .
Cl5 Cl 0.34872(17) 0.50843(7) 0.84210(14) 0.0401(4) Uani 1 1 d . . .
Cl6 Cl 0.1646(2) 0.35816(7) 0.64741(14) 0.0468(5) Uani 1 1 d . . .
Cl7 Cl 0.08472(19) 0.58214(8) 0.59309(16) 0.0493(5) Uani 1 1 d . . .
Cl8 Cl -0.01310(18) 0.46061(9) 0.81482(15) 0.0471(4) Uani 1 1 d . . .
Cl9 Cl 0.2646(2) 0.42432(8) 1.10606(16) 0.0513(5) Uani 1 1 d . . .
Cl10 Cl 0.11058(18) 0.62891(8) 0.94882(16) 0.0463(4) Uani 1 1 d . . .
O1S O 0.7536(7) 0.2474(3) 0.3716(5) 0.081(2) Uani 1 1 d . . .
N1 N 0.6816(5) 0.3298(2) 1.1792(5) 0.0395(14) Uani 1 1 d . . .
H1A H 0.7008 0.3046 1.2437 0.059 Uiso 1 1 calc R . .
H1B H 0.6762 0.3726 1.1985 0.059 Uiso 1 1 calc R . .
H1C H 0.7419 0.3255 1.1446 0.059 Uiso 1 1 calc R . .
N2 N 0.2042(7) 0.2598(3) 0.8644(6) 0.0584(18) Uani 1 1 d . . .
H2A H 0.1914 0.2888 0.8031 0.070 Uiso 1 1 calc R . .
C1 C 0.5610(7) 0.3084(3) 1.0989(5) 0.0335(15) Uani 1 1 d . . .
C2 C 0.4997(8) 0.2532(4) 1.1221(7) 0.053(2) Uani 1 1 d . . .
H2 H 0.5354 0.2273 1.1887 0.064 Uiso 1 1 calc R . .
C3 C 0.3796(9) 0.2365(4) 1.0417(8) 0.062(2) Uani 1 1 d . . .
H3 H 0.3339 0.1998 1.0550 0.074 Uiso 1 1 calc R . .
C4 C 0.3339(7) 0.2753(4) 0.9454(6) 0.0459(18) Uani 1 1 d . . .
C5 C 0.3958(9) 0.3278(4) 0.9228(7) 0.062(2) Uani 1 1 d . . .
H5 H 0.3611 0.3528 0.8549 0.075 Uiso 1 1 calc R . .
C6 C 0.5103(9) 0.3452(4) 0.9990(6) 0.055(2) Uani 1 1 d . . .
H6 H 0.5540 0.3820 0.9832 0.066 Uiso 1 1 calc R . .
C7 C 0.1927(9) 0.1907(3) 0.8116(7) 0.073(3) Uani 1 1 d . . .
H7A H 0.2489 0.1867 0.7646 0.110 Uiso 1 1 calc R . .
H7C H 0.1069 0.1834 0.7632 0.110 Uiso 1 1 calc R . .
H7B H 0.2149 0.1579 0.8733 0.110 Uiso 1 1 calc R . .
C8 C 0.1003(8) 0.2725(4) 0.9155(7) 0.063(2) Uani 1 1 d . . .
H8A H 0.1037 0.2400 0.9755 0.095 Uiso 1 1 calc R . .
H8B H 0.0202 0.2693 0.8550 0.095 Uiso 1 1 calc R . .
H8C H 0.1095 0.3167 0.9491 0.095 Uiso 1 1 calc R . .

loop_
_atom_site_aniso_label
_atom_site_aniso_U_11
_atom_site_aniso_U_22
_atom_site_aniso_U_33
_atom_site_aniso_U_23
_atom_site_aniso_U_13
_atom_site_aniso_U_12
Hg1 0.0553(2) 0.03766(13) 0.05197(18) 0.00635(12) 0.02039(15) 0.00170(14)
Hg2 0.0497(2) 0.03852(14) 0.05327(18) 0.00358(12) 0.01393(15) 0.00725(13)
Hg3 0.0483(2) 0.03698(13) 0.06126(19) 0.00974(12) 0.01689(15) 0.00257(13)
Hg4 0.0517(2) 0.03884(14) 0.06072(19) 0.00931(13) 0.00727(16) -0.00301(14)
Cl1 0.0652(14) 0.0351(8) 0.0513(11) 0.0027(7) 0.0239(10) -0.0003(8)
Cl2 0.0537(13) 0.0370(8) 0.0461(10) 0.0084(7) 0.0081(9) -0.0026(8)
Cl3 0.0609(14) 0.0372(8) 0.0630(12) 0.0077(8) 0.0310(10) 0.0063(8)
Cl4 0.0464(12) 0.0410(8) 0.0482(10) 0.0070(7) 0.0124(9) 0.0052(8)
Cl5 0.0384(11) 0.0384(8) 0.0417(10) 0.0035(6) 0.0097(8) -0.0017(7)
Cl6 0.0636(14) 0.0366(8) 0.0391(10) 0.0023(7) 0.0141(9) 0.0075(8)
Cl7 0.0537(13) 0.0424(8) 0.0525(11) 0.0175(8) 0.0170(9) 0.0097(9)
Cl8 0.0454(12) 0.0599(10) 0.0410(10) -0.0106(8) 0.0205(9) -0.0156(9)
Cl9 0.0600(14) 0.0409(8) 0.0476(11) 0.0047(7) 0.0086(9) 0.0032(9)
Cl10 0.0498(13) 0.0373(8) 0.0548(11) 0.0040(7) 0.0205(10) -0.0002(8)
O1S 0.122(6) 0.066(3) 0.043(3) 0.010(3) 0.008(4) 0.032(4)
N1 0.036(4) 0.034(3) 0.049(3) 0.003(2) 0.015(3) 0.005(3)
N2 0.056(5) 0.059(4) 0.053(4) -0.001(3) 0.007(4) -0.004(3)
C1 0.031(4) 0.042(3) 0.030(4) 0.001(3) 0.013(3) 0.002(3)
C2 0.048(6) 0.058(4) 0.053(5) 0.014(4) 0.015(4) -0.009(4)
C3 0.061(7) 0.056(5) 0.078(6) 0.002(4) 0.035(5) -0.019(4)
C4 0.039(5) 0.062(4) 0.034(4) -0.007(3) 0.007(4) 0.008(4)
C5 0.069(7) 0.065(5) 0.041(5) 0.006(4) -0.002(4) -0.005(5)
C6 0.069(7) 0.054(4) 0.039(4) 0.004(3) 0.012(4) -0.004(4)
C7 0.072(7) 0.055(5) 0.074(6) -0.022(4) -0.006(5) -0.010(4)
C8 0.038(6) 0.092(6) 0.057(5) 0.009(4) 0.012(4) 0.008(5)

loop_
_atom_type_symbol
_atom_type_description
_atom_type_scat_dispersion_real
_atom_type_scat_dispersion_imag
_atom_type_scat_source
C C 0.0033 0.0016 'International Tables Vol C Tables 4.2.6.8 and 6.1.1.4'
H H 0.0000 0.0000 'International Tables Vol C Tables 4.2.6.8 and 6.1.1.4'
N N 0.0061 0.0033 'International Tables Vol C Tables 4.2.6.8 and 6.1.1.4'
O O 0.0106 0.0060 'International Tables Vol C Tables 4.2.6.8 and 6.1.1.4'
Cl Cl 0.1484 0.1585 'International Tables Vol C Tables 4.2.6.8 and 6.1.1.4'
Hg Hg -2.3894 9.2266 'International Tables Vol C Tables 4.2.6.8 and 6.1.1.4'

loop_
_geom_angle_atom_site_label_1
_geom_angle_atom_site_label_2
_geom_angle_atom_site_label_3
_geom_angle
_geom_angle_site_symmetry_1
_geom_angle_site_symmetry_3
_geom_angle_publ_flag
Cl2 Hg1 Cl1 172.80(7) . . ?
Cl4 Hg2 Cl3 168.75(6) . . ?
Cl4 Hg2 Cl5 98.07(6) . . ?
Cl3 Hg2 Cl5 92.91(5) . . ?
Cl7 Hg3 Cl6 150.39(6) . . ?
Cl7 Hg3 Cl5 97.00(6) . . ?
Cl6 Hg3 Cl5 103.21(6) . . ?
Cl7 Hg3 Cl8 102.74(6) . . ?
Cl6 Hg3 Cl8 96.30(6) . . ?
Cl5 Hg3 Cl8 96.47(5) . . ?
Cl9 Hg4 Cl10 169.07(7) . . ?
Cl9 Hg4 Cl8 98.18(6) . . ?
Cl10 Hg4 Cl8 92.74(6) . . ?
Hg3 Cl5 Hg2 98.52(5) . . ?
Hg3 Cl8 Hg4 92.97(6) . . ?
C1 N1 H1A 109.5 . . ?
C1 N1 H1B 109.5 . . ?
H1A N1 H1B 109.5 . . ?
C1 N1 H1C 109.5 . . ?
H1A N1 H1C 109.5 . . ?
H1B N1 H1C 109.5 . . ?
C8 N2 C4 114.2(6) . . ?
C8 N2 C7 110.7(7) . . ?
C4 N2 C7 113.8(6) . . ?
C8 N2 H2A 105.8 . . ?
C4 N2 H2A 105.8 . . ?
C7 N2 H2A 105.8 . . ?
C2 C1 C6 120.9(7) . . ?
C2 C1 N1 121.2(6) . . ?
C6 C1 N1 117.9(6) . . ?
C1 C2 C3 118.2(7) . . ?
C1 C2 H2 120.9 . . ?
C3 C2 H2 120.9 . . ?
C4 C3 C2 118.1(7) . . ?
C4 C3 H3 121.0 . . ?
C2 C3 H3 121.0 . . ?
C5 C4 C3 123.0(8) . . ?
C5 C4 N2 119.1(7) . . ?
C3 C4 N2 117.8(7) . . ?
C4 C5 C6 120.0(7) . . ?
C4 C5 H5 120.0 . . ?
C6 C5 H5 120.0 . . ?
C5 C6 C1 119.8(7) . . ?
C5 C6 H6 120.1 . . ?
C1 C6 H6 120.1 . . ?
N2 C7 H7A 109.5 . . ?
N2 C7 H7C 109.5 . . ?
H7A C7 H7C 109.5 . . ?
N2 C7 H7B 109.5 . . ?
H7A C7 H7B 109.5 . . ?
H7C C7 H7B 109.5 . . ?
N2 C8 H8A 109.5 . . ?
N2 C8 H8B 109.5 . . ?
H8A C8 H8B 109.5 . . ?
N2 C8 H8C 109.5 . . ?
H8A C8 H8C 109.5 . . ?
H8B C8 H8C 109.5 . . ?

loop_
_geom_bond_atom_site_label_1
_geom_bond_atom_site_label_2
_geom_bond_distance
_geom_bond_site_symmetry_2
_geom_bond_publ_flag
Hg1 Cl2 2.3103(15) . ?
Hg1 Cl1 2.3234(16) . ?
Hg2 Cl4 2.3114(16) . ?
Hg2 Cl3 2.3165(16) . ?
Hg2 Cl5 2.8948(17) . ?
Hg3 Cl7 2.3540(15) . ?
Hg3 Cl6 2.3638(15) . ?
Hg3 Cl5 2.6775(18) . ?
Hg3 Cl8 2.7274(17) . ?
Hg4 Cl9 2.3015(17) . ?
Hg4 Cl10 2.3159(16) . ?
Hg4 Cl8 2.8916(18) . ?
N1 C1 1.451(8) . ?
N1 H1A 0.8900 . ?
N1 H1B 0.8900 . ?
N1 H1C 0.8900 . ?
N2 C8 1.479(10) . ?
N2 C4 1.498(9) . ?
N2 C7 1.504(8) . ?
N2 H2A 0.9100 . ?
C1 C2 1.364(9) . ?
C1 C6 1.368(9) . ?
C2 C3 1.422(11) . ?
C2 H2 0.9300 . ?
C3 C4 1.351(10) . ?
C3 H3 0.9300 . ?
C4 C5 1.322(10) . ?
C5 C6 1.361(11) . ?
C5 H5 0.9300 . ?
C6 H6 0.9300 . ?
C7 H7A 0.9600 . ?
C7 H7C 0.9600 . ?
C7 H7B 0.9600 . ?
C8 H8A 0.9600 . ?
C8 H8B 0.9600 . ?
C8 H8C 0.9600 . ?

loop_
_geom_hbond_atom_site_label_D
_geom_hbond_atom_site_label_H
_geom_hbond_atom_site_label_A
_geom_hbond_distance_DH
_geom_hbond_distance_HA
_geom_hbond_distance_DA
_geom_hbond_angle_DHA
_geom_hbond_site_symmetry_A
N1 H1A O1S 0.89 1.85 2.740(7) 173.6 1_556
N1 H1B Cl5 0.89 2.42 3.244(5) 154.1 3_667
N1 H1C Cl10 0.89 2.42 3.232(6) 152.3 3_667
N1 H1C Cl2 0.89 2.82 3.305(5) 115.8 2_646
N2 H2A Cl6 0.91 2.26 3.174(7) 177.6 .

loop_
_geom_torsion_atom_site_label_1
_geom_torsion_atom_site_label_2
_geom_torsion_atom_site_label_3
_geom_torsion_atom_site_label_4
_geom_torsion
_geom_torsion_site_symmetry_1
_geom_torsion_site_symmetry_2
_geom_torsion_site_symmetry_3
_geom_torsion_site_symmetry_4
_geom_torsion_publ_flag
Cl7 Hg3 Cl5 Hg2 -77.98(6) . . . . ?
Cl6 Hg3 Cl5 Hg2 80.23(6) . . . . ?
Cl8 Hg3 Cl5 Hg2 178.28(5) . . . . ?
Cl4 Hg2 Cl5 Hg3 80.21(6) . . . . ?
Cl3 Hg2 Cl5 Hg3 -97.35(6) . . . . ?
Cl7 Hg3 Cl8 Hg4 -87.81(7) . . . . ?
Cl6 Hg3 Cl8 Hg4 115.01(6) . . . . ?
Cl5 Hg3 Cl8 Hg4 10.89(5) . . . . ?
Cl9 Hg4 Cl8 Hg3 -96.66(7) . . . . ?
Cl10 Hg4 Cl8 Hg3 82.90(6) . . . . ?
C6 C1 C2 C3 -2.2(11) . . . . ?
N1 C1 C2 C3 177.8(6) . . . . ?
C1 C2 C3 C4 1.3(12) . . . . ?
C2 C3 C4 C5 0.2(12) . . . . ?
C2 C3 C4 N2 -176.7(7) . . . . ?
C8 N2 C4 C5 -109.4(8) . . . . ?
C7 N2 C4 C5 122.2(8) . . . . ?
C8 N2 C4 C3 67.6(9) . . . . ?
C7 N2 C4 C3 -60.8(9) . . . . ?
C3 C4 C5 C6 -0.8(13) . . . . ?
N2 C4 C5 C6 176.0(7) . . . . ?
C4 C5 C6 C1 -0.1(12) . . . . ?
C2 C1 C6 C5 1.6(11) . . . . ?
N1 C1 C6 C5 -178.3(7) . . . . ?
